data_1507169
loop_
_publ_author_name
'Wang, Zu-Li'
'Zhao, Liang'
'Wang, Mei-Xiang'

_publ_section_title
;
 Construction of C(aryl)-C(alkynyl) Bond from Copper-Mediated Arene-Alkyne
 and Aryl Iodide-Alkyne Cross-Coupling Reactions: A Common Aryl-Cu(III)
 Intermediate in Arene C-H Activation and Castro-Stephens Reaction.
;
_journal_issue 6
_journal_name_full 'Organic letters'
_journal_page_first 1472
_journal_page_last 1475
_journal_paper_doi 10.1021/ol300205r
_journal_volume 14
_journal_year 2012
_chemical_formula_moiety 'C30 H33 N7 Si'
_chemical_formula_sum 'C30 H33 N7 Si'
_chemical_formula_weight 519.72
_chemical_name_systematic
; 
 ? 
;
_space_group_IT_number 2
_symmetry_cell_setting triclinic
_symmetry_space_group_name_Hall '-P 1'
_symmetry_space_group_name_H-M 'P -1'
_atom_sites_solution_hydrogens geom
_atom_sites_solution_primary direct
_atom_sites_solution_secondary difmap
_audit_creation_method SHELXL-97
_cell_angle_alpha 79.649(10)
_cell_angle_beta 71.640(10)
_cell_angle_gamma 76.483(9)
_cell_formula_units_Z 2
_cell_length_a 10.2829(17)
_cell_length_b 10.390(2)
_cell_length_c 14.484(2)
_cell_measurement_reflns_used 4874
_cell_measurement_temperature 173(2)
_cell_measurement_theta_max 27.46
_cell_measurement_theta_min 2.03
_cell_volume 1418.5(4)
_computing_cell_refinement 'CrystalClear (Rigaku Inc., 2007)'
_computing_data_collection 'CrystalClear (Rigaku Inc., 2007)'
_computing_data_reduction 'CrystalClear (Rigaku Inc., 2007)'
_computing_molecular_graphics 'XP in Siemens SHELXTL (Sheldrick, 1994)'
_computing_publication_material 'SHELX97 (Sheldrick, 1997)'
_computing_structure_refinement 'SHELXL-97 (Sheldrick, 1997)'
_computing_structure_solution 'SHELXS-97 (Sheldrick, 1990)'
_diffrn_ambient_temperature 173(2)
_diffrn_measured_fraction_theta_full 0.980
_diffrn_measured_fraction_theta_max 0.980
_diffrn_measurement_device_type 'MM007-HF CCD(Saturn 724+)'
_diffrn_measurement_method '\w scans at fixed \c = 45\%'
_diffrn_radiation_monochromator Confocal
_diffrn_radiation_source 'rotating anode'
_diffrn_radiation_type MoK\a
_diffrn_radiation_wavelength 0.71073
_diffrn_reflns_av_R_equivalents 0.0412
_diffrn_reflns_av_sigmaI/netI 0.0513
_diffrn_reflns_limit_h_max 13
_diffrn_reflns_limit_h_min -13
_diffrn_reflns_limit_k_max 13
_diffrn_reflns_limit_k_min -13
_diffrn_reflns_limit_l_max 14
_diffrn_reflns_limit_l_min -18
_diffrn_reflns_number 12795
_diffrn_reflns_theta_full 27.46
_diffrn_reflns_theta_max 27.46
_diffrn_reflns_theta_min 2.03
_exptl_absorpt_coefficient_mu 0.115
_exptl_absorpt_correction_T_max 0.9875
_exptl_absorpt_correction_T_min 0.9686
_exptl_absorpt_correction_type multi-scan
_exptl_absorpt_process_details 'CrystalClear (Rigaku Inc., 2007)'
_exptl_crystal_colour yellow
_exptl_crystal_density_diffrn 1.217
_exptl_crystal_density_method 'not measured'
_exptl_crystal_description block
_exptl_crystal_F_000 552
_exptl_crystal_size_max 0.28
_exptl_crystal_size_mid 0.22
_exptl_crystal_size_min 0.11
_refine_diff_density_max 0.488
_refine_diff_density_min -0.319
_refine_diff_density_rms 0.051
_refine_ls_extinction_method none
_refine_ls_goodness_of_fit_ref 1.108
_refine_ls_hydrogen_treatment constr
_refine_ls_matrix_type full
_refine_ls_number_parameters 350
_refine_ls_number_reflns 6377
_refine_ls_number_restraints 0
_refine_ls_restrained_S_all 1.108
_refine_ls_R_factor_all 0.0836
_refine_ls_R_factor_gt 0.0714
_refine_ls_shift/su_max 0.000
_refine_ls_shift/su_mean 0.000
_refine_ls_structure_factor_coef Fsqd
_refine_ls_weighting_details 'calc w=1/[\s^2^(Fo^2^)+(0.0495P)^2^+0.9993P] where P=(Fo^2^+2Fc^2^)/3'
_refine_ls_weighting_scheme calc
_refine_ls_wR_factor_gt 0.1512
_refine_ls_wR_factor_ref 0.1592
_reflns_number_gt 5442
_reflns_number_total 6377
_reflns_threshold_expression >2sigma(I)
_cod_data_source_file ol300205r_si_002.cif
_cod_data_source_block mx960
_cod_original_sg_symbol_H-M P-1
_cod_database_code 1507169

loop_
_symmetry_equiv_pos_as_xyz
'x, y, z'
'-x, -y, -z'

loop_
_atom_site_label
_atom_site_type_symbol
_atom_site_fract_x
_atom_site_fract_y
_atom_site_fract_z
_atom_site_U_iso_or_equiv
_atom_site_adp_type
_atom_site_occupancy
_atom_site_symmetry_multiplicity
_atom_site_calc_flag
_atom_site_refinement_flags
Si1 Si 0.73854(7) 0.87823(8) 0.03364(5) 0.0419(2) Uani 1 1 d .
N1 N 0.3532(2) 1.07080(18) 0.34992(15) 0.0334(4) Uani 1 1 d .
N2 N 0.15741(18) 1.02636(18) 0.32826(12) 0.0279(4) Uani 1 1 d .
N3 N -0.03036(19) 0.96199(19) 0.30863(14) 0.0325(4) Uani 1 1 d .
N4 N 0.12088(19) 0.75830(19) 0.26613(13) 0.0309(4) Uani 1 1 d .
N5 N 0.2840(2) 0.56560(19) 0.21635(14) 0.0354(4) Uani 1 1 d .
N6 N 0.46035(19) 0.58148(18) 0.27910(13) 0.0301(4) Uani 1 1 d .
N7 N 0.61993(19) 0.61305(19) 0.34894(13) 0.0324(4) Uani 1 1 d .
C1 C 0.4850(2) 0.8421(2) 0.34878(15) 0.0277(4) Uani 1 1 d .
C2 C 0.5133(2) 0.7147(2) 0.39849(15) 0.0286(4) Uani 1 1 d .
C3 C 0.4377(3) 0.6856(2) 0.49415(16) 0.0351(5) Uani 1 1 d .
H3A H 0.4582 0.5997 0.5280 0.042 Uiso 1 1 calc R
C4 C 0.3318(3) 0.7819(3) 0.54082(17) 0.0403(6) Uani 1 1 d .
H4A H 0.2790 0.7612 0.6065 0.048 Uiso 1 1 calc R
C5 C 0.3022(2) 0.9076(2) 0.49295(17) 0.0354(5) Uani 1 1 d .
H5A H 0.2288 0.9729 0.5255 0.042 Uiso 1 1 calc R
C6 C 0.3795(2) 0.9386(2) 0.39746(16) 0.0287(4) Uani 1 1 d .
C7 C 0.2330(2) 1.1178(2) 0.32195(15) 0.0287(4) Uani 1 1 d .
C8 C 0.1940(2) 1.2522(2) 0.28755(17) 0.0352(5) Uani 1 1 d .
H8A H 0.2469 1.3168 0.2858 0.042 Uiso 1 1 calc R
C9 C 0.0751(3) 1.2862(2) 0.25625(17) 0.0378(5) Uani 1 1 d .
H9A H 0.0461 1.3760 0.2320 0.045 Uiso 1 1 calc R
C10 C -0.0020(2) 1.1930(2) 0.25945(16) 0.0345(5) Uani 1 1 d .
H10A H -0.0823 1.2163 0.2365 0.041 Uiso 1 1 calc R
C11 C 0.0425(2) 1.0626(2) 0.29771(15) 0.0288(5) Uani 1 1 d .
C12 C 0.0354(2) 0.8298(2) 0.33767(16) 0.0296(5) Uani 1 1 d .
C13 C 0.0108(2) 0.7829(3) 0.43539(17) 0.0373(5) Uani 1 1 d .
H13A H -0.0517 0.8361 0.4840 0.045 Uiso 1 1 calc R
C14 C 0.0789(3) 0.6568(2) 0.46137(18) 0.0396(6) Uani 1 1 d .
H14A H 0.0630 0.6212 0.5283 0.048 Uiso 1 1 calc R
C15 C 0.1697(2) 0.5836(2) 0.38920(17) 0.0361(5) Uani 1 1 d .
H15A H 0.2181 0.4968 0.4052 0.043 Uiso 1 1 calc R
C16 C 0.1895(2) 0.6387(2) 0.29236(16) 0.0300(5) Uani 1 1 d .
C17 C 0.4255(2) 0.5329(2) 0.21269(16) 0.0317(5) Uani 1 1 d .
C18 C 0.5231(3) 0.4551(2) 0.14340(18) 0.0414(6) Uani 1 1 d .
H18A H 0.4963 0.4216 0.0966 0.050 Uiso 1 1 calc R
C19 C 0.6597(3) 0.4288(3) 0.14551(18) 0.0457(6) Uani 1 1 d .
H19A H 0.7283 0.3750 0.0998 0.055 Uiso 1 1 calc R
C20 C 0.6993(3) 0.4785(2) 0.21227(18) 0.0399(6) Uani 1 1 d .
H20A H 0.7938 0.4607 0.2134 0.048 Uiso 1 1 calc R
C21 C 0.5938(2) 0.5569(2) 0.27881(15) 0.0308(5) Uani 1 1 d .
C22 C 0.5627(2) 0.8667(2) 0.24681(16) 0.0310(5) Uani 1 1 d .
C23 C 0.6325(2) 0.8783(2) 0.16260(17) 0.0374(5) Uani 1 1 d .
C24 C 0.7758(4) 1.0456(4) -0.0142(3) 0.0760(11) Uani 1 1 d .
H24A H 0.6910 1.1122 0.0075 0.114 Uiso 1 1 calc R
H24B H 0.8069 1.0538 -0.0859 0.114 Uiso 1 1 calc R
H24C H 0.8493 1.0603 0.0102 0.114 Uiso 1 1 calc R
C25 C 0.6372(3) 0.8223(4) -0.0310(2) 0.0703(10) Uani 1 1 d .
H25A H 0.5523 0.8889 -0.0311 0.105 Uiso 1 1 calc R
H25B H 0.6118 0.7371 0.0024 0.105 Uiso 1 1 calc R
H25C H 0.6936 0.8110 -0.0986 0.105 Uiso 1 1 calc R
C26 C 0.9031(3) 0.7557(4) 0.0310(2) 0.0623(9) Uani 1 1 d .
H26A H 0.8812 0.6673 0.0583 0.093 Uiso 1 1 calc R
H26B H 0.9526 0.7825 0.0700 0.093 Uiso 1 1 calc R
H26C H 0.9622 0.7526 -0.0368 0.093 Uiso 1 1 calc R
C27 C 0.4504(3) 1.1565(3) 0.3392(3) 0.0621(9) Uani 1 1 d .
H27A H 0.4775 1.1973 0.2711 0.093 Uiso 1 1 calc R
H27B H 0.5335 1.1040 0.3566 0.093 Uiso 1 1 calc R
H27C H 0.4062 1.2266 0.3825 0.093 Uiso 1 1 calc R
C28 C -0.1287(3) 0.9737(3) 0.2527(2) 0.0470(6) Uani 1 1 d .
H28A H -0.2026 1.0519 0.2686 0.070 Uiso 1 1 calc R
H28B H -0.1699 0.8935 0.2693 0.070 Uiso 1 1 calc R
H28C H -0.0798 0.9834 0.1826 0.070 Uiso 1 1 calc R
C29 C 0.2476(3) 0.5783(3) 0.12501(18) 0.0429(6) Uani 1 1 d .
H29A H 0.2727 0.4910 0.1007 0.064 Uiso 1 1 calc R
H29B H 0.2986 0.6410 0.0762 0.064 Uiso 1 1 calc R
H29C H 0.1470 0.6113 0.1368 0.064 Uiso 1 1 calc R
C30 C 0.7619(3) 0.6037(3) 0.3514(2) 0.0456(6) Uani 1 1 d .
H30A H 0.8075 0.5098 0.3570 0.068 Uiso 1 1 calc R
H30B H 0.7604 0.6443 0.4079 0.068 Uiso 1 1 calc R
H30C H 0.8136 0.6506 0.2910 0.068 Uiso 1 1 calc R

loop_
_atom_site_aniso_label
_atom_site_aniso_U_11
_atom_site_aniso_U_22
_atom_site_aniso_U_33
_atom_site_aniso_U_23
_atom_site_aniso_U_13
_atom_site_aniso_U_12
Si1 0.0315(4) 0.0585(5) 0.0312(3) -0.0029(3) -0.0047(3) -0.0069(3)
N1 0.0309(10) 0.0249(9) 0.0478(11) -0.0032(8) -0.0156(8) -0.0063(8)
N2 0.0258(9) 0.0284(9) 0.0287(9) -0.0020(7) -0.0088(7) -0.0031(7)
N3 0.0272(9) 0.0355(10) 0.0380(10) -0.0033(8) -0.0152(8) -0.0046(8)
N4 0.0298(9) 0.0331(10) 0.0309(9) -0.0040(8) -0.0088(8) -0.0077(8)
N5 0.0422(11) 0.0328(10) 0.0334(10) -0.0098(8) -0.0134(9) -0.0033(9)
N6 0.0325(10) 0.0278(9) 0.0261(9) -0.0033(7) -0.0058(7) -0.0018(8)
N7 0.0280(9) 0.0337(10) 0.0324(10) -0.0034(8) -0.0091(8) 0.0003(8)
C1 0.0240(10) 0.0309(11) 0.0293(11) 0.0000(9) -0.0099(8) -0.0066(8)
C2 0.0280(11) 0.0322(11) 0.0267(10) -0.0026(9) -0.0100(8) -0.0054(9)
C3 0.0443(13) 0.0315(12) 0.0281(11) -0.0002(9) -0.0109(10) -0.0064(10)
C4 0.0452(14) 0.0435(14) 0.0255(11) -0.0044(10) -0.0015(10) -0.0070(11)
C5 0.0328(12) 0.0387(13) 0.0336(12) -0.0117(10) -0.0083(9) -0.0005(10)
C6 0.0310(11) 0.0265(11) 0.0341(11) -0.0025(9) -0.0165(9) -0.0071(9)
C7 0.0277(10) 0.0283(11) 0.0271(10) -0.0030(8) -0.0056(8) -0.0026(9)
C8 0.0382(12) 0.0263(11) 0.0367(12) -0.0018(9) -0.0065(10) -0.0049(10)
C9 0.0373(13) 0.0302(12) 0.0353(12) 0.0028(9) -0.0065(10) 0.0036(10)
C10 0.0267(11) 0.0394(13) 0.0307(11) 0.0001(9) -0.0075(9) 0.0027(10)
C11 0.0246(10) 0.0327(11) 0.0244(10) -0.0027(8) -0.0045(8) -0.0001(9)
C12 0.0224(10) 0.0332(12) 0.0356(11) -0.0051(9) -0.0103(8) -0.0064(9)
C13 0.0275(11) 0.0426(14) 0.0353(12) -0.0047(10) -0.0019(9) -0.0038(10)
C14 0.0354(12) 0.0419(14) 0.0339(12) 0.0024(10) -0.0028(10) -0.0076(11)
C15 0.0370(12) 0.0303(12) 0.0386(13) 0.0006(10) -0.0077(10) -0.0093(10)
C16 0.0296(11) 0.0309(11) 0.0337(11) -0.0070(9) -0.0115(9) -0.0082(9)
C17 0.0385(12) 0.0249(11) 0.0296(11) -0.0025(9) -0.0075(9) -0.0054(9)
C18 0.0491(15) 0.0367(13) 0.0358(13) -0.0137(10) -0.0107(11) 0.0021(11)
C19 0.0507(16) 0.0395(14) 0.0366(13) -0.0138(11) -0.0037(11) 0.0063(12)
C20 0.0363(13) 0.0352(13) 0.0393(13) -0.0025(10) -0.0074(10) 0.0046(10)
C21 0.0356(12) 0.0258(11) 0.0251(10) 0.0020(8) -0.0067(9) -0.0010(9)
C22 0.0309(11) 0.0290(11) 0.0353(12) -0.0027(9) -0.0115(9) -0.0078(9)
C23 0.0359(12) 0.0406(13) 0.0373(13) -0.0016(10) -0.0103(10) -0.0129(10)
C24 0.058(2) 0.076(2) 0.073(2) 0.0278(18) -0.0033(17) -0.0212(18)
C25 0.0501(18) 0.107(3) 0.0581(19) -0.0390(19) -0.0179(15) 0.0032(18)
C26 0.0403(15) 0.087(2) 0.0458(16) -0.0044(16) -0.0051(12) 0.0013(15)
C27 0.0512(17) 0.0336(14) 0.117(3) -0.0017(16) -0.0437(18) -0.0150(13)
C28 0.0386(14) 0.0515(16) 0.0587(16) -0.0086(13) -0.0286(12) -0.0017(12)
C29 0.0547(16) 0.0418(14) 0.0375(13) -0.0099(11) -0.0193(12) -0.0067(12)
C30 0.0337(13) 0.0500(16) 0.0523(15) -0.0074(12) -0.0170(11) 0.0011(11)

loop_
_atom_type_symbol
_atom_type_description
_atom_type_scat_dispersion_real
_atom_type_scat_dispersion_imag
_atom_type_scat_source
C C 0.0033 0.0016 'International Tables Vol C Tables 4.2.6.8 and 6.1.1.4'
H H 0.0000 0.0000 'International Tables Vol C Tables 4.2.6.8 and 6.1.1.4'
N N 0.0061 0.0033 'International Tables Vol C Tables 4.2.6.8 and 6.1.1.4'
Si Si 0.0817 0.0704 'International Tables Vol C Tables 4.2.6.8 and 6.1.1.4'

loop_
_geom_angle_atom_site_label_1
_geom_angle_atom_site_label_2
_geom_angle_atom_site_label_3
_geom_angle
C24 Si1 C25 113.42(19)
C24 Si1 C23 109.14(15)
C25 Si1 C23 106.28(14)
C24 Si1 C26 110.50(16)
C25 Si1 C26 110.06(16)
C23 Si1 C26 107.17(12)
C7 N1 C6 120.59(18)
C7 N1 C27 121.1(2)
C6 N1 C27 118.15(19)
C7 N2 C11 119.09(19)
C11 N3 C12 116.58(17)
C11 N3 C28 120.6(2)
C12 N3 C28 116.92(19)
C16 N4 C12 117.60(19)
C17 N5 C16 118.51(18)
C17 N5 C29 118.17(19)
C16 N5 C29 117.81(19)
C21 N6 C17 119.22(19)
C21 N7 C2 118.45(18)
C21 N7 C30 120.7(2)
C2 N7 C30 118.0(2)
C6 C1 C2 119.11(19)
C6 C1 C22 122.35(19)
C2 C1 C22 118.47(19)
C3 C2 C1 120.3(2)
C3 C2 N7 119.8(2)
C1 C2 N7 119.95(19)
C2 C3 C4 119.8(2)
C2 C3 H3A 120.1
C4 C3 H3A 120.1
C5 C4 C3 120.7(2)
C5 C4 H4A 119.7
C3 C4 H4A 119.7
C4 C5 C6 119.9(2)
C4 C5 H5A 120.1
C6 C5 H5A 120.1
C5 C6 C1 120.2(2)
C5 C6 N1 119.7(2)
C1 C6 N1 120.1(2)
N2 C7 N1 115.31(19)
N2 C7 C8 122.5(2)
N1 C7 C8 122.2(2)
C9 C8 C7 116.9(2)
C9 C8 H8A 121.5
C7 C8 H8A 121.5
C10 C9 C8 121.6(2)
C10 C9 H9A 119.2
C8 C9 H9A 119.2
C9 C10 C11 117.4(2)
C9 C10 H10A 121.3
C11 C10 H10A 121.3
N2 C11 N3 115.03(19)
N2 C11 C10 122.5(2)
N3 C11 C10 122.5(2)
N4 C12 C13 123.2(2)
N4 C12 N3 117.05(19)
C13 C12 N3 119.8(2)
C12 C13 C14 118.5(2)
C12 C13 H13A 120.7
C14 C13 H13A 120.7
C15 C14 C13 119.1(2)
C15 C14 H14A 120.5
C13 C14 H14A 120.5
C14 C15 C16 118.7(2)
C14 C15 H15A 120.7
C16 C15 H15A 120.7
N4 C16 C15 122.8(2)
N4 C16 N5 117.37(19)
C15 C16 N5 119.8(2)
N6 C17 C18 122.6(2)
N6 C17 N5 115.78(19)
C18 C17 N5 121.6(2)
C19 C18 C17 117.3(2)
C19 C18 H18A 121.4
C17 C18 H18A 121.4
C18 C19 C20 121.6(2)
C18 C19 H19A 119.2
C20 C19 H19A 119.2
C19 C20 C21 117.1(2)
C19 C20 H20A 121.5
C21 C20 H20A 121.5
N6 C21 N7 115.02(19)
N6 C21 C20 122.3(2)
N7 C21 C20 122.7(2)
C23 C22 C1 175.4(2)
C22 C23 Si1 174.2(2)
Si1 C24 H24A 109.5
Si1 C24 H24B 109.5
H24A C24 H24B 109.5
Si1 C24 H24C 109.5
H24A C24 H24C 109.5
H24B C24 H24C 109.5
Si1 C25 H25A 109.5
Si1 C25 H25B 109.5
H25A C25 H25B 109.5
Si1 C25 H25C 109.5
H25A C25 H25C 109.5
H25B C25 H25C 109.5
Si1 C26 H26A 109.5
Si1 C26 H26B 109.5
H26A C26 H26B 109.5
Si1 C26 H26C 109.5
H26A C26 H26C 109.5
H26B C26 H26C 109.5
N1 C27 H27A 109.5
N1 C27 H27B 109.5
H27A C27 H27B 109.5
N1 C27 H27C 109.5
H27A C27 H27C 109.5
H27B C27 H27C 109.5
N3 C28 H28A 109.5
N3 C28 H28B 109.5
H28A C28 H28B 109.5
N3 C28 H28C 109.5
H28A C28 H28C 109.5
H28B C28 H28C 109.5
N5 C29 H29A 109.5
N5 C29 H29B 109.5
H29A C29 H29B 109.5
N5 C29 H29C 109.5
H29A C29 H29C 109.5
H29B C29 H29C 109.5
N7 C30 H30A 109.5
N7 C30 H30B 109.5
H30A C30 H30B 109.5
N7 C30 H30C 109.5
H30A C30 H30C 109.5
H30B C30 H30C 109.5

loop_
_geom_bond_atom_site_label_1
_geom_bond_atom_site_label_2
_geom_bond_distance
Si1 C24 1.834(4)
Si1 C25 1.842(3)
Si1 C23 1.842(2)
Si1 C26 1.859(3)
N1 C7 1.376(3)
N1 C6 1.428(3)
N1 C27 1.444(3)
N2 C7 1.336(3)
N2 C11 1.340(3)
N3 C11 1.382(3)
N3 C12 1.435(3)
N3 C28 1.455(3)
N4 C16 1.332(3)
N4 C12 1.340(3)
N5 C17 1.400(3)
N5 C16 1.420(3)
N5 C29 1.461(3)
N6 C21 1.334(3)
N6 C17 1.336(3)
N7 C21 1.379(3)
N7 C2 1.438(3)
N7 C30 1.451(3)
C1 C6 1.393(3)
C1 C2 1.402(3)
C1 C22 1.450(3)
C2 C3 1.377(3)
C3 C4 1.383(3)
C3 H3A 0.9500
C4 C5 1.379(3)
C4 H4A 0.9500
C5 C6 1.384(3)
C5 H5A 0.9500
C7 C8 1.404(3)
C8 C9 1.384(3)
C8 H8A 0.9500
C9 C10 1.373(4)
C9 H9A 0.9500
C10 C11 1.397(3)
C10 H10A 0.9500
C12 C13 1.374(3)
C13 C14 1.382(3)
C13 H13A 0.9500
C14 C15 1.372(3)
C14 H14A 0.9500
C15 C16 1.387(3)
C15 H15A 0.9500
C17 C18 1.395(3)
C18 C19 1.376(4)
C18 H18A 0.9500
C19 C20 1.377(4)
C19 H19A 0.9500
C20 C21 1.407(3)
C20 H20A 0.9500
C22 C23 1.206(3)
C24 H24A 0.9800
C24 H24B 0.9800
C24 H24C 0.9800
C25 H25A 0.9800
C25 H25B 0.9800
C25 H25C 0.9800
C26 H26A 0.9800
C26 H26B 0.9800
C26 H26C 0.9800
C27 H27A 0.9800
C27 H27B 0.9800
C27 H27C 0.9800
C28 H28A 0.9800
C28 H28B 0.9800
C28 H28C 0.9800
C29 H29A 0.9800
C29 H29B 0.9800
C29 H29C 0.9800
C30 H30A 0.9800
C30 H30B 0.9800
C30 H30C 0.9800

loop_
_geom_torsion_atom_site_label_1
_geom_torsion_atom_site_label_2
_geom_torsion_atom_site_label_3
_geom_torsion_atom_site_label_4
_geom_torsion
C6 C1 C2 C3 0.0(3)
C22 C1 C2 C3 -177.2(2)
C6 C1 C2 N7 178.84(19)
C22 C1 C2 N7 1.6(3)
C21 N7 C2 C3 106.3(2)
C30 N7 C2 C3 -92.7(3)
C21 N7 C2 C1 -72.5(3)
C30 N7 C2 C1 88.4(3)
C1 C2 C3 C4 1.1(3)
N7 C2 C3 C4 -177.7(2)
C2 C3 C4 C5 -0.9(4)
C3 C4 C5 C6 -0.5(4)
C4 C5 C6 C1 1.6(3)
C4 C5 C6 N1 -176.8(2)
C2 C1 C6 C5 -1.3(3)
C22 C1 C6 C5 175.8(2)
C2 C1 C6 N1 177.04(19)
C22 C1 C6 N1 -5.8(3)
C7 N1 C6 C5 -71.4(3)
C27 N1 C6 C5 103.8(3)
C7 N1 C6 C1 110.2(2)
C27 N1 C6 C1 -74.6(3)
C11 N2 C7 N1 -176.64(18)
C11 N2 C7 C8 2.3(3)
C6 N1 C7 N2 -10.1(3)
C27 N1 C7 N2 174.9(2)
C6 N1 C7 C8 171.0(2)
C27 N1 C7 C8 -4.1(4)
N2 C7 C8 C9 -2.5(3)
N1 C7 C8 C9 176.4(2)
C7 C8 C9 C10 0.5(3)
C8 C9 C10 C11 1.4(3)
C7 N2 C11 N3 -178.92(18)
C7 N2 C11 C10 -0.1(3)
C12 N3 C11 N2 -8.5(3)
C28 N3 C11 N2 -160.7(2)
C12 N3 C11 C10 172.7(2)
C28 N3 C11 C10 20.5(3)
C9 C10 C11 N2 -1.7(3)
C9 C10 C11 N3 177.0(2)
C16 N4 C12 C13 -3.2(3)
C16 N4 C12 N3 175.79(19)
C11 N3 C12 N4 -88.2(2)
C28 N3 C12 N4 65.0(3)
C11 N3 C12 C13 90.8(3)
C28 N3 C12 C13 -115.9(2)
N4 C12 C13 C14 1.0(4)
N3 C12 C13 C14 -178.0(2)
C12 C13 C14 C15 0.8(4)
C13 C14 C15 C16 -0.3(4)
C12 N4 C16 C15 3.8(3)
C12 N4 C16 N5 -177.57(19)
C14 C15 C16 N4 -2.1(4)
C14 C15 C16 N5 179.3(2)
C17 N5 C16 N4 118.3(2)
C29 N5 C16 N4 -35.0(3)
C17 N5 C16 C15 -63.0(3)
C29 N5 C16 C15 143.7(2)
C21 N6 C17 C18 1.1(3)
C21 N6 C17 N5 -178.57(19)
C16 N5 C17 N6 -3.9(3)
C29 N5 C17 N6 149.4(2)
C16 N5 C17 C18 176.4(2)
C29 N5 C17 C18 -30.3(3)
N6 C17 C18 C19 0.1(4)
N5 C17 C18 C19 179.8(2)
C17 C18 C19 C20 -0.9(4)
C18 C19 C20 C21 0.4(4)
C17 N6 C21 N7 178.92(19)
C17 N6 C21 C20 -1.6(3)
C2 N7 C21 N6 -14.3(3)
C30 N7 C21 N6 -174.8(2)
C2 N7 C21 C20 166.2(2)
C30 N7 C21 C20 5.8(3)
C19 C20 C21 N6 0.9(3)
C19 C20 C21 N7 -179.7(2)
C6 C1 C22 C23 179(100)
C2 C1 C22 C23 -4(3)
C1 C22 C23 Si1 38(5)
C24 Si1 C23 C22 176(2)
C25 Si1 C23 C22 54(2)
C26 Si1 C23 C22 -64(2)

loop_
_cod_related_entry_id
_cod_related_entry_database
_cod_related_entry_code
1 ChemSpider 30651798
